data_4323704
loop_
_publ_author_name
'Rafael Us\'on'
'Miguel A. Us\'on'
'Santiago Herrero'

_publ_section_title
;
 Synthesis and Crystal Structure of the First Cluster Displaying PdI-AgI
 Interactions: [Ag2Pd2(SC6F5)2(SO3CF3)(dppm)3]SO3CF3.CH2Cl2
;
_journal_name_full 'Inorganic Chemistry'
_journal_page_first 5959
_journal_page_last 5961
_journal_paper_doi 10.1021/ic970457i
_journal_volume 36
_journal_year 1997
_chemical_formula_sum 'C90 H68 Ag2 Cl2 F16 O6 P6 Pd2 S4'
_chemical_formula_weight 2362.94
_chemical_name_systematic
; 
 ? 
;
_space_group_IT_number 2
_symmetry_cell_setting triclinic
_symmetry_space_group_name_Hall '-P 1'
_symmetry_space_group_name_H-M 'P -1'
_atom_sites_solution_hydrogens geom
_atom_sites_solution_primary heavy
_atom_sites_solution_secondary difmap
_audit_creation_method SHELXL
_cell_angle_alpha 79.03(3)
_cell_angle_beta 87.14(2)
_cell_angle_gamma 76.44(2)
_cell_formula_units_Z 2
_cell_length_a 15.462(5)
_cell_length_b 17.297(6)
_cell_length_c 19.933(6)
_cell_measurement_reflns_used 15
_cell_measurement_temperature 293(2)
_cell_measurement_theta_min 7.50
_cell_volume 5088(3)
_computing_cell_refinement 'Stoe DIF4'
_computing_data_collection 'Stoe DIF4'
_computing_data_reduction 'Stoe REDU4'
_computing_molecular_graphics 'Siemens SHELXTL-PLUS'
_computing_publication_material 'SHELXL-93 (Sheldrick, 1993)'
_computing_structure_refinement 'SHELXL-93 (Sheldrick, 1993)'
_computing_structure_solution 'Siemens SHELXTL-PLUS'
_diffrn_ambient_temperature 293(2)
_diffrn_measurement_device 'four-circle Nicolet (Siemens) autodiffractometer'
_diffrn_measurement_method '\w scans'
_diffrn_radiation_monochromator graphite
_diffrn_radiation_source 'fine-focus sealed tube'
_diffrn_radiation_type MoK\a
_diffrn_radiation_wavelength 0.71073
_diffrn_reflns_av_R_equivalents 0.0271
_diffrn_reflns_av_sigmaI/netI 0.0455
_diffrn_reflns_limit_h_max 16
_diffrn_reflns_limit_h_min -16
_diffrn_reflns_limit_k_max 18
_diffrn_reflns_limit_k_min -18
_diffrn_reflns_limit_l_max 21
_diffrn_reflns_limit_l_min 0
_diffrn_reflns_number 14370
_diffrn_reflns_theta_max 22.97
_diffrn_reflns_theta_min 1.61
_diffrn_standards_interval_time '300 min.'
_diffrn_standards_number 6
_exptl_absorpt_coefficient_mu 1.033
_exptl_absorpt_correction_T_max 1.000
_exptl_absorpt_correction_T_min 0.836
_exptl_absorpt_correction_type psi-scans
_exptl_crystal_colour red_orange
_exptl_crystal_density_diffrn 1.542
_exptl_crystal_description parallelopipeds
_exptl_crystal_F_000 2348
_exptl_crystal_size_max 0.82
_exptl_crystal_size_mid 0.58
_exptl_crystal_size_min 0.34
_refine_diff_density_max 0.965
_refine_diff_density_min -0.667
_refine_diff_density_rms 0.107
_refine_ls_extinction_method none
_refine_ls_goodness_of_fit_all 1.030
_refine_ls_goodness_of_fit_obs 1.124
_refine_ls_matrix_type full
_refine_ls_number_parameters 1268
_refine_ls_number_reflns 13857
_refine_ls_number_restraints 139
_refine_ls_restrained_S_all 1.042
_refine_ls_restrained_S_obs 1.140
_refine_ls_R_factor_all 0.0791
_refine_ls_R_factor_obs 0.0536
_refine_ls_shift/esd_max 0.000
_refine_ls_shift/esd_mean 0.000
_refine_ls_structure_factor_coef Fsqd
_refine_ls_weighting_details 'w=1/[\s^2^(Fo^2^)+(0.0926P)^2^+0.0000P] where P=(Fo^2^+2Fc^2^)/3'
_refine_ls_weighting_scheme calc
_refine_ls_wR_factor_all 0.1454
_refine_ls_wR_factor_obs 0.1322
_reflns_number_observed 9939
_reflns_number_total 13857
_reflns_observed_criterion >2sigma(I)
_cod_data_source_file ic970457i.cif
_cod_data_source_block h1
_cod_depositor_comments
;
The following automatic conversions were performed:

'_refine_ls_weighting_scheme' value 'calc
w=1/[\s^2^(Fo^2^)+(0.0926P)^2^+0.0000P] where P=(Fo^2^+2Fc^2^)/3' was
changed to 'calc'. New tag '_refine_ls_weighting_details' was
created. The value of the new tag was set to
'w=1/[\s^2^(Fo^2^)+(0.0926P)^2^+0.0000P] where P=(Fo^2^+2Fc^2^)/3'.

Automatic conversion script
Id: cif_fix_values 3143 2015-03-26 13:38:13Z robertas 
;
_cod_original_cell_volume 5087.6(29)
_cod_database_code 4323704

loop_
_symmetry_equiv_pos_as_xyz
'x, y, z'
'-x, -y, -z'

loop_
_atom_site_aniso_label
_atom_site_aniso_U_11
_atom_site_aniso_U_22
_atom_site_aniso_U_33
_atom_site_aniso_U_23
_atom_site_aniso_U_13
_atom_site_aniso_U_12
Pd1 0.0343(3) 0.0378(3) 0.0398(3) -0.0083(2) 0.0029(2) -0.0041(2)
Pd2 0.0337(3) 0.0376(3) 0.0397(3) -0.0078(2) 0.0030(2) -0.0047(2)
Ag1 0.0572(4) 0.0631(4) 0.0542(4) -0.0233(3) -0.0045(3) -0.0042(3)
Ag2 0.0480(3) 0.0569(4) 0.0726(4) -0.0103(3) -0.0132(3) -0.0036(3)
P1A 0.0443(11) 0.0540(12) 0.0494(11) -0.0158(9) 0.0022(9) -0.0082(9)
P2A 0.0482(11) 0.0476(11) 0.0528(12) -0.0057(9) -0.0022(9) -0.0132(9)
P1B 0.0412(10) 0.0470(11) 0.0467(11) -0.0161(9) 0.0029(8) -0.0066(8)
P2B 0.0384(10) 0.0408(10) 0.0529(11) -0.0124(9) 0.0018(8) -0.0034(8)
P1C 0.0338(9) 0.0392(10) 0.0457(10) -0.0055(8) 0.0035(8) -0.0052(7)
P2C 0.0378(9) 0.0430(10) 0.0428(10) -0.0078(8) 0.0064(8) -0.0072(8)
C2A 0.038(4) 0.042(4) 0.065(5) -0.009(4) -0.009(3) 0.003(3)
C1C 0.032(4) 0.045(4) 0.047(4) -0.006(3) -0.001(3) -0.003(3)
C1A 0.041(4) 0.053(4) 0.046(4) -0.013(3) 0.000(3) -0.004(3)
S3 0.0516(11) 0.0440(10) 0.0430(10) -0.0055(8) 0.0073(8) -0.0064(8)
C312 0.145(11) 0.078(7) 0.050(6) -0.005(6) 0.027(7) -0.002(7)
C313 0.262(21) 0.050(6) 0.040(7) 0.008(5) -0.007(11) 0.025(10)
C314 0.227(24) 0.122(14) 0.080(11) -0.046(10) -0.083(16) 0.095(16)
C315 0.130(13) 0.143(13) 0.086(10) -0.048(9) -0.053(10) 0.057(10)
C316 0.086(8) 0.098(8) 0.060(6) -0.025(6) -0.022(6) 0.024(6)
C311 0.106(8) 0.051(5) 0.053(5) -0.016(4) 0.002(5) 0.012(5)
F312 0.207(9) 0.087(5) 0.083(5) 0.002(3) 0.053(5) -0.039(5)
F313 0.432(19) 0.107(6) 0.065(5) 0.033(4) 0.012(7) -0.009(8)
F314 0.313(13) 0.147(7) 0.089(5) -0.039(5) -0.105(7) 0.110(8)
F315 0.121(7) 0.245(11) 0.162(8) -0.080(8) -0.081(7) 0.056(7)
F316 0.067(4) 0.163(7) 0.094(5) -0.024(5) -0.023(3) -0.018(4)
S4 0.0379(10) 0.0590(12) 0.0520(11) -0.0140(9) -0.0009(8) -0.0043(8)
C411 0.045(4) 0.063(5) 0.039(4) -0.013(4) -0.011(3) -0.001(4)
C412 0.048(5) 0.062(5) 0.053(5) -0.011(4) -0.001(4) -0.010(4)
F412 0.055(3) 0.063(3) 0.105(4) -0.016(3) -0.016(3) 0.002(2)
C413 0.042(4) 0.068(6) 0.062(5) 0.000(4) -0.016(4) 0.000(4)
F413 0.047(3) 0.095(4) 0.101(4) -0.002(3) -0.014(3) 0.000(3)
C414 0.064(6) 0.080(7) 0.075(6) -0.001(5) -0.036(5) -0.017(5)
F414 0.081(4) 0.126(5) 0.134(6) -0.028(4) -0.053(4) -0.023(4)
C415 0.104(8) 0.082(7) 0.097(8) -0.034(6) -0.053(7) -0.017(6)
F415 0.157(7) 0.112(5) 0.208(9) -0.073(6) -0.093(6) -0.018(5)
C416 0.076(6) 0.079(6) 0.076(6) -0.028(5) -0.025(5) -0.002(5)
F416 0.116(5) 0.076(4) 0.135(5) -0.055(4) -0.062(4) 0.020(3)
S1 0.066(2) 0.096(2) 0.088(2) -0.020(2) 0.0137(13) -0.0305(14)
O1A 0.050(6) 0.118(10) 0.127(10) -0.044(9) 0.030(6) -0.024(7)
O1B 0.112(14) 0.128(13) 0.115(13) 0.012(10) 0.019(10) 0.017(11)
O1C 0.129(12) 0.121(11) 0.139(13) -0.064(10) 0.043(10) -0.051(10)
C1 0.091(10) 0.167(17) 0.106(12) -0.032(11) 0.028(9) -0.072(11)
F1A 0.173(27) 0.311(44) 0.205(30) -0.034(26) 0.086(22) 0.038(23)
F1B 0.300(44) 0.501(68) 0.160(18) -0.061(37) 0.069(31) -0.326(46)
F1C 0.192(22) 0.256(30) 0.073(8) -0.023(11) 0.018(10) -0.011(18)
O1D 0.146(30) 0.134(27) 0.225(40) -0.108(28) 0.123(31) -0.069(24)
O1E 0.104(24) 0.309(58) 0.094(22) 0.049(32) -0.046(19) -0.090(36)
O1F 0.079(19) 0.175(32) 0.143(26) 0.012(23) 0.033(18) 0.036(20)
F1D 0.062(12) 0.214(35) 0.125(24) -0.104(26) 0.058(14) -0.055(17)
F1E 0.176(46) 0.119(27) 0.319(72) 0.121(37) 0.121(49) 0.005(27)
F1F 0.131(29) 0.222(44) 0.090(18) -0.099(23) 0.042(16) -0.128(33)
S2 0.121(3) 0.102(2) 0.129(3) -0.033(2) -0.020(2) 0.022(2)
O2A 0.129(12) 0.147(13) 0.135(13) -0.041(11) 0.002(11) 0.049(10)
O2B 0.236(25) 0.232(22) 0.173(16) -0.144(17) -0.054(17) -0.017(19)
O2C 0.108(12) 0.085(10) 0.378(33) 0.017(14) -0.131(17) 0.027(8)
C2 0.065(9) 0.151(16) 0.355(33) -0.158(21) -0.018(14) -0.013(9)
F2A 0.165(17) 0.125(15) 0.255(22) 0.014(14) -0.101(16) -0.036(13)
F2B 0.122(14) 0.324(27) 0.284(28) -0.101(22) 0.031(15) -0.087(17)
F2C 0.166(16) 0.197(18) 0.282(24) -0.124(18) -0.026(16) -0.031(15)
O2D 0.062(17) 0.179(32) 0.261(42) 0.111(32) -0.097(24) -0.021(18)
O2E 0.173(32) 0.199(33) 0.124(25) -0.083(25) -0.024(23) 0.074(25)
O2F 0.268(49) 0.405(58) 0.098(25) -0.049(34) -0.051(31) 0.028(46)
F2D 0.112(25) 0.217(36) 0.357(51) -0.026(36) 0.076(31) -0.032(26)
F2E 0.190(41) 0.214(42) 0.395(65) 0.030(48) -0.033(43) -0.092(34)
F2F 0.292(59) 0.103(26) 0.432(76) -0.112(39) 0.017(56) -0.007(31)
C11 0.052(5) 0.062(5) 0.064(5) -0.016(4) 0.001(4) -0.021(4)
C12 0.071(6) 0.078(6) 0.066(6) -0.021(5) 0.017(5) -0.018(5)
C13 0.083(7) 0.100(8) 0.070(7) -0.015(6) 0.022(5) -0.024(6)
C14 0.139(11) 0.098(9) 0.067(7) 0.002(6) 0.030(7) -0.047(8)
C15 0.106(8) 0.082(7) 0.072(7) 0.008(6) 0.017(6) -0.014(6)
C16 0.067(6) 0.072(6) 0.074(6) -0.020(5) 0.007(5) -0.013(5)
C21 0.044(4) 0.069(6) 0.056(5) -0.016(4) -0.002(4) -0.010(4)
C22 0.045(5) 0.085(7) 0.097(7) -0.030(6) -0.015(5) -0.001(4)
C23 0.086(8) 0.103(9) 0.124(10) -0.021(8) -0.034(7) 0.017(7)
C24 0.045(6) 0.173(14) 0.160(13) -0.040(11) -0.044(7) -0.007(7)
C25 0.064(8) 0.155(13) 0.241(19) -0.102(14) -0.039(10) -0.017(8)
C26 0.059(6) 0.102(8) 0.156(11) -0.053(8) -0.026(7) -0.015(6)
C31 0.052(4) 0.044(4) 0.057(5) -0.021(4) -0.003(4) -0.007(3)
C32 0.071(6) 0.078(6) 0.048(5) -0.016(4) 0.006(4) 0.000(5)
C33 0.097(8) 0.114(9) 0.060(6) -0.018(6) 0.016(6) -0.017(7)
C34 0.157(12) 0.085(7) 0.049(6) -0.006(5) -0.017(7) -0.013(8)
C35 0.138(11) 0.098(8) 0.064(7) -0.021(6) -0.035(7) 0.034(7)
C36 0.090(7) 0.087(7) 0.076(7) -0.030(6) -0.009(6) 0.014(6)
C41 0.052(5) 0.071(6) 0.062(5) -0.030(4) 0.013(4) -0.019(4)
C42 0.067(5) 0.065(6) 0.070(6) -0.022(5) 0.015(4) -0.019(5)
C43 0.099(8) 0.065(6) 0.109(9) -0.030(6) 0.024(7) -0.037(6)
C44 0.149(12) 0.089(9) 0.110(9) -0.040(7) 0.031(8) -0.077(9)
C45 0.098(9) 0.108(10) 0.138(11) -0.037(8) 0.001(8) -0.054(8)
C46 0.060(6) 0.086(7) 0.103(8) -0.031(6) 0.001(5) -0.028(5)
C51 0.035(4) 0.051(4) 0.047(4) -0.003(3) 0.005(3) -0.006(3)
C52 0.050(5) 0.048(5) 0.068(5) -0.009(4) 0.003(4) 0.000(4)
C53 0.062(6) 0.047(5) 0.102(7) -0.019(5) 0.006(5) 0.007(4)
C54 0.044(5) 0.070(6) 0.122(9) -0.022(6) -0.001(5) 0.012(4)
C55 0.044(5) 0.082(7) 0.092(7) -0.013(6) -0.003(5) 0.001(4)
C56 0.038(4) 0.055(5) 0.076(6) -0.005(4) 0.003(4) -0.009(3)
C61 0.035(4) 0.051(4) 0.053(5) -0.015(4) 0.002(3) -0.009(3)
C62 0.042(4) 0.062(5) 0.063(5) 0.000(4) 0.002(4) -0.013(4)
C63 0.058(5) 0.069(6) 0.085(7) -0.011(5) 0.003(5) -0.023(4)
C64 0.057(6) 0.095(7) 0.099(8) -0.019(6) -0.002(5) -0.045(5)
C65 0.061(6) 0.102(8) 0.085(7) -0.009(6) -0.030(5) -0.035(5)
C66 0.056(5) 0.068(5) 0.065(6) 0.000(4) -0.006(4) -0.010(4)
C71 0.040(4) 0.051(4) 0.050(4) -0.014(4) 0.009(3) -0.009(3)
C72 0.046(4) 0.062(5) 0.065(5) -0.015(4) 0.000(4) -0.016(4)
C73 0.058(5) 0.079(6) 0.075(6) -0.015(5) -0.014(5) -0.014(5)
C74 0.044(5) 0.091(7) 0.095(7) -0.028(6) 0.004(5) -0.022(5)
C75 0.051(5) 0.096(7) 0.100(8) -0.016(6) 0.024(5) -0.033(5)
C76 0.050(5) 0.069(5) 0.071(6) -0.004(5) 0.017(4) -0.013(4)
C81 0.067(5) 0.045(4) 0.045(4) -0.004(3) 0.009(4) -0.019(4)
C82 0.072(6) 0.051(5) 0.060(5) -0.012(4) 0.023(4) -0.009(4)
C83 0.098(8) 0.074(6) 0.079(7) -0.032(6) 0.038(6) -0.015(6)
C84 0.139(11) 0.106(8) 0.049(6) -0.037(6) 0.033(7) -0.050(8)
C85 0.115(9) 0.153(11) 0.054(6) -0.037(7) 0.002(6) -0.049(8)
C86 0.075(6) 0.108(8) 0.051(5) -0.020(5) 0.007(5) -0.027(6)
C91 0.040(4) 0.047(4) 0.078(6) -0.019(4) 0.000(4) 0.001(3)
C92 0.045(5) 0.096(7) 0.098(8) -0.025(6) 0.002(5) -0.021(5)
C93 0.069(8) 0.122(10) 0.167(14) -0.036(10) -0.042(9) -0.018(7)
C94 0.043(6) 0.119(10) 0.184(15) -0.067(10) 0.003(8) -0.017(6)
C95 0.043(5) 0.106(8) 0.139(11) -0.047(8) 0.022(6) -0.024(5)
C96 0.048(5) 0.075(6) 0.095(7) -0.026(5) 0.014(5) -0.012(4)
C101 0.050(4) 0.050(4) 0.062(5) -0.022(4) 0.005(4) -0.009(4)
C102 0.054(5) 0.058(5) 0.068(6) -0.025(4) 0.007(4) -0.003(4)
C103 0.087(7) 0.091(7) 0.063(6) -0.029(5) -0.011(5) -0.003(6)
C104 0.138(11) 0.094(8) 0.072(7) -0.042(6) -0.003(7) -0.021(8)
C105 0.117(9) 0.077(7) 0.107(9) -0.053(7) 0.011(7) -0.001(6)
C106 0.075(6) 0.057(5) 0.080(6) -0.027(5) -0.003(5) 0.001(4)
C111 0.068(5) 0.048(5) 0.068(6) -0.011(4) 0.000(4) -0.019(4)
C112 0.094(7) 0.073(6) 0.083(7) -0.028(5) -0.004(6) -0.022(6)
C113 0.117(9) 0.071(7) 0.105(9) -0.034(6) -0.001(7) -0.025(6)
C114 0.210(17) 0.076(8) 0.116(11) -0.032(8) -0.034(11) -0.048(10)
C115 0.221(18) 0.121(12) 0.153(14) -0.053(11) -0.095(13) -0.050(12)
C116 0.143(11) 0.069(7) 0.152(12) -0.035(7) -0.077(10) -0.007(7)
C121 0.078(6) 0.067(6) 0.060(5) -0.007(5) 0.005(5) -0.027(5)
C122 0.131(10) 0.072(7) 0.072(7) 0.015(6) -0.009(7) -0.020(6)
C123 0.182(16) 0.119(11) 0.077(9) 0.015(8) -0.009(10) -0.031(11)
C124 0.213(23) 0.205(21) 0.082(11) 0.001(12) 0.043(13) -0.082(18)
C125 0.138(15) 0.253(23) 0.122(14) 0.010(14) 0.043(11) -0.087(15)
C126 0.086(8) 0.170(13) 0.094(9) 0.005(9) 0.027(7) -0.048(8)

loop_
_atom_site_label
_atom_site_type_symbol
_atom_site_fract_x
_atom_site_fract_y
_atom_site_fract_z
_atom_site_U_iso_or_equiv
_atom_site_thermal_displace_type
_atom_site_occupancy
_atom_site_calc_flag
_atom_site_refinement_flags
_atom_site_disorder_group
Pd1 Pd 0.23781(3) 0.36823(3) 0.26058(3) 0.03791(15) Uani 1 d . .
Pd2 Pd 0.30952(3) 0.24216(3) 0.20230(3) 0.03760(15) Uani 1 d . .
Ag1 Ag 0.05849(4) 0.34050(4) 0.22042(3) 0.0579(2) Uani 1 d . .
Ag2 Ag 0.14537(4) 0.15404(4) 0.20534(4) 0.0604(2) Uani 1 d . .
P1A P -0.00942(13) 0.42024(12) 0.30140(10) 0.0490(5) Uani 1 d . .
P2A P 0.23714(13) 0.02414(12) 0.25341(11) 0.0496(5) Uani 1 d . .
P1B P 0.17052(12) 0.45433(11) 0.33653(10) 0.0447(4) Uani 1 d . .
P2B P 0.38158(12) 0.10958(11) 0.19109(10) 0.0445(4) Uani 1 d . .
P1C P 0.25148(11) 0.46271(11) 0.16613(10) 0.0405(4) Uani 1 d . .
P2C P 0.35072(12) 0.32123(11) 0.10515(10) 0.0418(4) Uani 1 d . .
C2A C 0.3523(4) 0.0332(4) 0.2600(4) 0.050(2) Uani 1 d . .
H2AA H 0.3600(4) 0.0476(4) 0.3037(4) 0.060 Uiso 1 calc R .
H2AB H 0.3924(4) -0.0188(4) 0.2584(4) 0.060 Uiso 1 calc R .
C1C C 0.2724(4) 0.4208(4) 0.0876(4) 0.043(2) Uani 1 d . .
H1CA H 0.2971(4) 0.4571(4) 0.0529(4) 0.051 Uiso 1 calc R .
H1CB H 0.2169(4) 0.4152(4) 0.0705(4) 0.051 Uiso 1 calc R .
C1A C 0.0523(4) 0.4943(4) 0.3171(4) 0.047(2) Uani 1 d . .
H1AA H 0.0469(4) 0.5368(4) 0.2770(4) 0.057 Uiso 1 calc R .
H1AB H 0.0239(4) 0.5189(4) 0.3548(4) 0.057 Uiso 1 calc R .
S3 S 0.24088(12) 0.23250(11) 0.30856(9) 0.0476(4) Uani 1 d . .
C312 C 0.2836(10) 0.1332(7) 0.4329(5) 0.097(4) Uani 1 d . .
C313 C 0.3399(15) 0.0909(7) 0.4888(6) 0.130(7) Uani 1 d . .
C314 C 0.4221(16) 0.0997(12) 0.4883(10) 0.159(12) Uani 1 d . .
C315 C 0.4507(11) 0.1475(10) 0.4375(8) 0.129(6) Uani 1 d . .
C316 C 0.4007(8) 0.1892(7) 0.3825(5) 0.087(3) Uani 1 d . .
C311 C 0.3126(7) 0.1819(5) 0.3792(5) 0.074(3) Uani 1 d . .
F312 F 0.1994(7) 0.1263(4) 0.4334(3) 0.129(3) Uani 1 d . .
F313 F 0.3014(9) 0.0443(5) 0.5398(4) 0.217(6) Uani 1 d . .
F314 F 0.4753(8) 0.0568(5) 0.5421(4) 0.204(6) Uani 1 d . .
F315 F 0.5365(6) 0.1525(7) 0.4392(5) 0.184(5) Uani 1 d . .
F316 F 0.4323(4) 0.2379(5) 0.3335(4) 0.109(2) Uani 1 d . .
S4 S 0.10814(12) 0.28340(12) 0.11972(10) 0.0503(5) Uani 1 d . .
C411 C 0.0069(5) 0.2804(5) 0.0845(4) 0.050(2) Uani 1 d . .
C412 C -0.0639(5) 0.3477(5) 0.0720(4) 0.055(2) Uani 1 d . .
F412 F -0.0564(3) 0.4184(3) 0.0871(3) 0.0763(14) Uani 1 d . .
C413 C -0.1433(5) 0.3450(5) 0.0454(4) 0.061(2) Uani 1 d . .
F413 F -0.2091(3) 0.4130(3) 0.0356(3) 0.085(2) Uani 1 d . .
C414 C -0.1552(6) 0.2757(6) 0.0309(5) 0.073(3) Uani 1 d . .
F414 F -0.2348(4) 0.2723(4) 0.0069(4) 0.112(2) Uani 1 d . .
C415 C -0.0896(7) 0.2084(6) 0.0409(6) 0.091(3) Uani 1 d . .
F415 F -0.0996(5) 0.1381(4) 0.0267(5) 0.152(4) Uani 1 d . .
C416 C -0.0073(6) 0.2104(6) 0.0664(5) 0.077(3) Uani 1 d . .
F416 F 0.0581(4) 0.1428(3) 0.0754(3) 0.109(2) Uani 1 d . .
S1 S -0.0904(2) 0.1849(2) 0.24140(15) 0.0812(7) Uani 1 d . .
O1A O -0.0093(7) 0.2005(10) 0.2613(7) 0.096(4) Uani 0.67 d P 1
O1B O -0.1493(13) 0.2584(11) 0.2100(9) 0.131(6) Uani 0.67 d P 1
O1C O -0.0863(12) 0.1151(9) 0.2187(8) 0.122(5) Uani 0.67 d P 1
C1 C -0.1382(11) 0.1604(13) 0.3235(8) 0.114(5) Uani 1 d . .
F1A F -0.1660(23) 0.2157(24) 0.3528(18) 0.251(20) Uani 0.67 d P 1
F1B F -0.1953(27) 0.1221(32) 0.3267(16) 0.283(23) Uani 0.67 d P 1
F1C F -0.0787(17) 0.1169(19) 0.3695(9) 0.182(10) Uani 0.67 d P 1
O1D O -0.0682(30) 0.2596(23) 0.2420(23) 0.157(16) Uani 0.33 d P 2
O1E O -0.1570(23) 0.1930(36) 0.1921(17) 0.172(20) Uani 0.33 d P 2
O1F O -0.0080(19) 0.1331(24) 0.2303(17) 0.150(14) Uani 0.33 d P 2
F1D F -0.2313(21) 0.1746(28) 0.3162(22) 0.122(14) Uani 0.33 d P 2
F1E F -0.1146(37) 0.0817(26) 0.3428(36) 0.237(37) Uani 0.33 d P 2
F1F F -0.1440(29) 0.2199(31) 0.3616(19) 0.125(18) Uani 0.33 d P 2
S2 S 0.4276(3) 0.1822(2) 0.6905(2) 0.1229(13) Uani 1 d D .
O2A O 0.3446(10) 0.2100(10) 0.7270(9) 0.149(6) Uani 0.67 d PDU 1
O2B O 0.4011(15) 0.1602(13) 0.6307(9) 0.204(11) Uani 0.67 d PDU 1
O2C O 0.4872(10) 0.1250(8) 0.7293(13) 0.202(11) Uani 0.67 d PDU 1
C2 C 0.4682(9) 0.2570(10) 0.6665(10) 0.177(11) Uani 1 d D .
F2A F 0.4206(14) 0.3234(11) 0.6225(12) 0.185(10) Uani 0.67 d PDU 1
F2B F 0.5498(13) 0.2497(19) 0.6321(13) 0.232(11) Uani 0.67 d PDU 1
F2C F 0.4856(13) 0.2881(13) 0.7211(9) 0.205(9) Uani 0.67 d PDU 1
O2D O 0.3494(15) 0.1948(18) 0.6586(19) 0.186(19) Uani 0.33 d PDU 2
O2E O 0.4958(19) 0.1193(17) 0.6692(17) 0.177(18) Uani 0.33 d PDU 2
O2F O 0.4295(28) 0.1748(25) 0.7606(10) 0.273(24) Uani 0.33 d PDU 2
F2D F 0.4853(27) 0.2517(28) 0.5943(15) 0.236(19) Uani 0.33 d PDU 2
F2E F 0.5490(25) 0.2703(36) 0.6802(27) 0.269(27) Uani 0.33 d PDU 2
F2F F 0.4198(39) 0.3374(20) 0.6523(30) 0.274(32) Uani 0.33 d PDU 2
C11 C -0.0311(5) 0.3632(5) 0.3848(4) 0.058(2) Uani 1 d . .
C12 C -0.0959(6) 0.3989(6) 0.4295(5) 0.071(2) Uani 1 d . .
H12 H -0.1305(6) 0.4509(6) 0.4158(5) 0.085 Uiso 1 calc R .
C13 C -0.1071(7) 0.3553(7) 0.4938(5) 0.084(3) Uani 1 d . .
H13 H -0.1478(7) 0.3791(7) 0.5241(5) 0.101 Uiso 1 calc R .
C14 C -0.0591(9) 0.2774(7) 0.5135(6) 0.101(4) Uani 1 d . .
H14 H -0.0700(9) 0.2478(7) 0.5559(6) 0.121 Uiso 1 calc R .
C15 C 0.0047(8) 0.2428(7) 0.4714(5) 0.092(3) Uani 1 d . .
H15 H 0.0397(8) 0.1911(7) 0.4856(5) 0.110 Uiso 1 calc R .
C16 C 0.0158(6) 0.2860(6) 0.4077(5) 0.071(2) Uani 1 d . .
H16 H 0.0576(6) 0.2614(6) 0.3785(5) 0.085 Uiso 1 calc R .
C21 C -0.1161(5) 0.4853(5) 0.2737(4) 0.056(2) Uani 1 d . .
C22 C -0.1426(6) 0.5639(6) 0.2773(5) 0.076(3) Uani 1 d . .
H22 H -0.1023(6) 0.5890(6) 0.2925(5) 0.091 Uiso 1 calc R .
C23 C -0.2284(8) 0.6101(8) 0.2591(7) 0.110(4) Uani 1 d . .
H23 H -0.2447(8) 0.6651(8) 0.2602(7) 0.132 Uiso 1 calc R .
C24 C -0.2866(7) 0.5703(10) 0.2398(8) 0.126(5) Uani 1 d . .
H24 H -0.3456(7) 0.5977(10) 0.2316(8) 0.151 Uiso 1 calc R .
C25 C -0.2611(8) 0.4924(10) 0.2323(9) 0.145(7) Uani 1 d . .
H25 H -0.3005(8) 0.4686(10) 0.2144(9) 0.174 Uiso 1 calc R .
C26 C -0.1759(7) 0.4474(7) 0.2512(7) 0.101(4) Uani 1 d . .
H26 H -0.1594(7) 0.3927(7) 0.2488(7) 0.122 Uiso 1 calc R .
C31 C 0.1780(5) 0.4050(4) 0.4265(4) 0.050(2) Uani 1 d . .
C32 C 0.1140(6) 0.4207(6) 0.4748(4) 0.068(2) Uani 1 d . .
H32 H 0.0612(6) 0.4587(6) 0.4624(4) 0.082 Uiso 1 calc R .
C33 C 0.1265(8) 0.3810(7) 0.5417(5) 0.092(3) Uani 1 d . .
H33 H 0.0813(8) 0.3916(7) 0.5736(5) 0.110 Uiso 1 calc R .
C34 C 0.2042(9) 0.3264(7) 0.5618(5) 0.100(4) Uani 1 d . .
H34 H 0.2122(9) 0.3001(7) 0.6070(5) 0.120 Uiso 1 calc R .
C35 C 0.2707(9) 0.3108(7) 0.5141(6) 0.108(4) Uani 1 d . .
H35 H 0.3244(9) 0.2747(7) 0.5270(6) 0.130 Uiso 1 calc R .
C36 C 0.2565(7) 0.3495(6) 0.4470(5) 0.088(3) Uani 1 d . .
H36 H 0.3009(7) 0.3380(6) 0.4148(5) 0.105 Uiso 1 calc R .
C41 C 0.2067(5) 0.5480(5) 0.3394(4) 0.059(2) Uani 1 d . .
C42 C 0.1541(6) 0.6250(5) 0.3235(5) 0.066(2) Uani 1 d . .
H42 H 0.0958(6) 0.6312(5) 0.3098(5) 0.079 Uiso 1 calc R .
C43 C 0.1836(8) 0.6929(6) 0.3267(6) 0.087(3) Uani 1 d . .
H43 H 0.1462(8) 0.7441(6) 0.3160(6) 0.104 Uiso 1 calc R .
C44 C 0.2690(10) 0.6834(8) 0.3461(6) 0.106(4) Uani 1 d . .
H44 H 0.2908(10) 0.7287(8) 0.3478(6) 0.127 Uiso 1 calc R .
C45 C 0.3234(8) 0.6076(8) 0.3632(7) 0.108(4) Uani 1 d . .
H45 H 0.3814(8) 0.6017(8) 0.3773(7) 0.129 Uiso 1 calc R .
C46 C 0.2917(6) 0.5397(6) 0.3593(5) 0.079(3) Uani 1 d . .
H46 H 0.3288(6) 0.4884(6) 0.3704(5) 0.095 Uiso 1 calc R .
C51 C 0.1523(4) 0.5446(4) 0.1439(4) 0.046(2) Uani 1 d . .
C52 C 0.1459(5) 0.6204(5) 0.1591(4) 0.057(2) Uani 1 d . .
H52 H 0.1943(5) 0.6321(5) 0.1777(4) 0.069 Uiso 1 calc R .
C53 C 0.0669(6) 0.6794(5) 0.1465(5) 0.073(3) Uani 1 d . .
H53 H 0.0627(6) 0.7303(5) 0.1571(5) 0.088 Uiso 1 calc R .
C54 C -0.0050(6) 0.6629(6) 0.1186(6) 0.082(3) Uani 1 d . .
H54 H -0.0571(6) 0.7029(6) 0.1094(6) 0.099 Uiso 1 calc R .
C55 C 0.0003(6) 0.5869(6) 0.1042(5) 0.076(3) Uani 1 d . .
H55 H -0.0482(6) 0.5754(6) 0.0856(5) 0.091 Uiso 1 calc R .
C56 C 0.0788(5) 0.5278(5) 0.1175(4) 0.058(2) Uani 1 d . .
H56 H 0.0820(5) 0.4763(5) 0.1087(4) 0.069 Uiso 1 calc R .
C61 C 0.3413(4) 0.5146(4) 0.1670(4) 0.046(2) Uani 1 d . .
C62 C 0.3507(5) 0.5762(5) 0.1129(4) 0.057(2) Uani 1 d . .
H62 H 0.3108(5) 0.5909(5) 0.0768(4) 0.069 Uiso 1 calc R .
C63 C 0.4189(6) 0.6158(5) 0.1123(5) 0.070(2) Uani 1 d . .
H63 H 0.4248(6) 0.6572(5) 0.0763(5) 0.084 Uiso 1 calc R .
C64 C 0.4773(6) 0.5930(6) 0.1652(5) 0.079(3) Uani 1 d . .
H64 H 0.5227(6) 0.6199(6) 0.1653(5) 0.095 Uiso 1 calc R .
C65 C 0.4707(6) 0.5308(6) 0.2189(5) 0.080(3) Uani 1 d . .
H65 H 0.5124(6) 0.5155(6) 0.2539(5) 0.096 Uiso 1 calc R .
C66 C 0.4007(5) 0.4904(5) 0.2205(5) 0.065(2) Uani 1 d . .
H66 H 0.3949(5) 0.4490(5) 0.2565(5) 0.078 Uiso 1 calc R .
C71 C 0.4597(5) 0.3411(4) 0.1181(4) 0.047(2) Uani 1 d . .
C72 C 0.5060(5) 0.3008(5) 0.1766(4) 0.056(2) Uani 1 d . .
H72 H 0.4805(5) 0.2674(5) 0.2099(4) 0.068 Uiso 1 calc R .
C73 C 0.5913(6) 0.3104(6) 0.1855(5) 0.070(2) Uani 1 d . .
H73 H 0.6242(6) 0.2816(6) 0.2238(5) 0.085 Uiso 1 calc R .
C74 C 0.6262(6) 0.3624(6) 0.1376(5) 0.074(3) Uani 1 d . .
H74 H 0.6822(6) 0.3704(6) 0.1448(5) 0.089 Uiso 1 calc R .
C75 C 0.5810(6) 0.4030(6) 0.0795(6) 0.080(3) Uani 1 d . .
H75 H 0.6069(6) 0.4375(6) 0.0475(6) 0.096 Uiso 1 calc R .
C76 C 0.4953(5) 0.3931(5) 0.0674(5) 0.065(2) Uani 1 d . .
H76 H 0.4641(5) 0.4198(5) 0.0277(5) 0.078 Uiso 1 calc R .
C81 C 0.3578(5) 0.2934(4) 0.0203(4) 0.052(2) Uani 1 d . .
C82 C 0.4385(6) 0.2562(5) -0.0058(4) 0.063(2) Uani 1 d . .
H82 H 0.4905(6) 0.2473(5) 0.0189(4) 0.075 Uiso 1 calc R .
C83 C 0.4415(8) 0.2325(6) -0.0675(5) 0.083(3) Uani 1 d . .
H83 H 0.4957(8) 0.2058(6) -0.0835(5) 0.100 Uiso 1 calc R .
C84 C 0.3669(9) 0.2471(7) -0.1065(5) 0.092(3) Uani 1 d . .
H84 H 0.3705(9) 0.2323(7) -0.1493(5) 0.111 Uiso 1 calc R .
C85 C 0.2880(9) 0.2832(8) -0.0819(5) 0.102(4) Uani 1 d . .
H85 H 0.2368(9) 0.2916(8) -0.1074(5) 0.122 Uiso 1 calc R .
C86 C 0.2815(7) 0.3083(6) -0.0188(4) 0.076(3) Uani 1 d . .
H86 H 0.2269(7) 0.3346(6) -0.0032(4) 0.091 Uiso 1 calc R .
C91 C 0.5015(5) 0.0925(5) 0.2003(5) 0.056(2) Uani 1 d . .
C92 C 0.5396(6) 0.0708(6) 0.2649(6) 0.078(3) Uani 1 d . .
H92 H 0.5060(6) 0.0597(6) 0.3040(6) 0.094 Uiso 1 calc R .
C93 C 0.6320(8) 0.0664(8) 0.2683(8) 0.117(5) Uani 1 d . .
H93 H 0.6598(8) 0.0496(8) 0.3106(8) 0.140 Uiso 1 calc R .
C94 C 0.6814(7) 0.0856(8) 0.2122(9) 0.111(5) Uani 1 d . .
H94 H 0.7411(7) 0.0852(8) 0.2166(9) 0.133 Uiso 1 calc R .
C95 C 0.6427(6) 0.1057(7) 0.1494(7) 0.093(3) Uani 1 d . .
H95 H 0.6768(6) 0.1165(7) 0.1105(7) 0.111 Uiso 1 calc R .
C96 C 0.5524(5) 0.1099(5) 0.1433(5) 0.072(3) Uani 1 d . .
H96 H 0.5262(5) 0.1246(5) 0.1004(5) 0.087 Uiso 1 calc R .
C101 C 0.3662(5) 0.0722(5) 0.1137(4) 0.053(2) Uani 1 d . .
C102 C 0.2974(5) 0.1150(5) 0.0697(4) 0.060(2) Uani 1 d . .
H102 H 0.2616(5) 0.1630(5) 0.0791(4) 0.073 Uiso 1 calc R .
C103 C 0.2818(7) 0.0874(6) 0.0131(5) 0.081(3) Uani 1 d . .
H103 H 0.2349(7) 0.1164(6) -0.0154(5) 0.097 Uiso 1 calc R .
C104 C 0.3331(9) 0.0187(7) -0.0023(6) 0.099(4) Uani 1 d . .
H104 H 0.3218(9) 0.0003(7) -0.0411(6) 0.119 Uiso 1 calc R .
C105 C 0.4025(8) -0.0239(7) 0.0401(6) 0.099(4) Uani 1 d . .
H105 H 0.4382(8) -0.0712(7) 0.0292(6) 0.119 Uiso 1 calc R .
C106 C 0.4209(6) 0.0019(5) 0.0990(5) 0.071(2) Uani 1 d . .
H106 H 0.4682(6) -0.0271(5) 0.1273(5) 0.086 Uiso 1 calc R .
C111 C 0.2414(6) -0.0557(5) 0.2043(5) 0.060(2) Uani 1 d . .
C112 C 0.3053(7) -0.1279(6) 0.2157(5) 0.081(3) Uani 1 d . .
H112 H 0.3487(7) -0.1355(6) 0.2485(5) 0.097 Uiso 1 calc R .
C113 C 0.3060(8) -0.1889(6) 0.1795(6) 0.094(3) Uani 1 d . .
H113 H 0.3493(8) -0.2369(6) 0.1877(6) 0.113 Uiso 1 calc R .
C114 C 0.2433(12) -0.1773(8) 0.1327(7) 0.128(5) Uani 1 d . .
H114 H 0.2434(12) -0.2177(8) 0.1079(7) 0.154 Uiso 1 calc R .
C115 C 0.1793(12) -0.1074(10) 0.1206(8) 0.156(7) Uani 1 d . .
H115 H 0.1360(12) -0.1009(10) 0.0879(8) 0.187 Uiso 1 calc R .
C116 C 0.1779(9) -0.0448(7) 0.1570(7) 0.119(5) Uani 1 d . .
H116 H 0.1342(9) 0.0030(7) 0.1486(7) 0.143 Uiso 1 calc R .
C121 C 0.2127(6) -0.0233(5) 0.3399(5) 0.067(2) Uani 1 d . .
C122 C 0.2759(9) -0.0724(6) 0.3850(5) 0.095(3) Uani 1 d . .
H122 H 0.3355(9) -0.0818(6) 0.3722(5) 0.115 Uiso 1 calc R .
C123 C 0.2517(13) -0.1079(9) 0.4492(7) 0.131(5) Uani 1 d . .
H123 H 0.2949(13) -0.1398(9) 0.4800(7) 0.157 Uiso 1 calc R .
C124 C 0.1649(16) -0.0957(13) 0.4664(8) 0.166(8) Uani 1 d . .
H124 H 0.1484(16) -0.1209(13) 0.5090(8) 0.200 Uiso 1 calc R .
C125 C 0.1010(13) -0.0474(13) 0.4231(9) 0.171(8) Uani 1 d . .
H125 H 0.0415(13) -0.0394(13) 0.4363(9) 0.206 Uiso 1 calc R .
C126 C 0.1246(8) -0.0103(9) 0.3597(6) 0.119(5) Uani 1 d . .
H126 H 0.0811(8) 0.0236(9) 0.3303(6) 0.142 Uiso 1 calc R .
C4 C 0.9055(38) 0.8660(22) 0.2706(23) 0.275(27) Uiso 0.50 d PD 5
Cl4 Cl 0.9280(14) 0.7699(14) 0.2877(11) 0.331(10) Uiso 0.50 d PD 5
Cl4A Cl 0.8595(19) 0.8661(17) 0.3420(15) 0.230(11) Uiso 0.25 d PD 5
Cl4B Cl 0.8373(30) 0.8676(26) 0.1979(23) 0.362(22) Uiso 0.25 d PD 5
C5 C 0.5952(25) 0.4109(23) 0.4277(22) 0.195(17) Uiso 0.50 d PD 6
Cl5 Cl 0.5160(16) 0.4155(14) 0.3954(12) 0.352(11) Uiso 0.50 d PD 6
Cl5A Cl 0.6357(23) 0.4780(22) 0.4327(20) 0.297(16) Uiso 0.25 d PD 6
Cl5B Cl 0.6420(28) 0.3268(25) 0.4134(25) 0.374(23) Uiso 0.25 d PD 6

loop_
_atom_type_symbol
_atom_type_description
_atom_type_scat_dispersion_real
_atom_type_scat_dispersion_imag
_atom_type_scat_source
C C 0.0033 0.0016 'International Tables Vol C Tables 4.2.6.8 and 6.1.1.4'
H H 0.0000 0.0000 'International Tables Vol C Tables 4.2.6.8 and 6.1.1.4'
O O 0.0106 0.0060 'International Tables Vol C Tables 4.2.6.8 and 6.1.1.4'
F F 0.0171 0.0103 'International Tables Vol C Tables 4.2.6.8 and 6.1.1.4'
P P 0.1023 0.0942 'International Tables Vol C Tables 4.2.6.8 and 6.1.1.4'
S S 0.1246 0.1234 'International Tables Vol C Tables 4.2.6.8 and 6.1.1.4'
Pd Pd -0.9988 1.0072 'International Tables Vol C Tables 4.2.6.8 and 6.1.1.4'
Ag Ag -0.8971 1.1015 'International Tables Vol C Tables 4.2.6.8 and 6.1.1.4'
Cl Cl 0.1484 0.1585 'International Tables Vol C Tables 4.2.6.8 and 6.1.1.4'

loop_
_geom_angle_atom_site_label_1
_geom_angle_atom_site_label_2
_geom_angle_atom_site_label_3
_geom_angle
_geom_angle_site_symmetry_1
_geom_angle_site_symmetry_3
_geom_angle_publ_flag
P1C Pd1 S3 148.61(7) . . y
P1C Pd1 P1B 99.73(7) . . y
S3 Pd1 P1B 110.69(7) . . y
P1C Pd1 Pd2 94.94(6) . . y
S3 Pd1 Pd2 54.75(5) . . y
P1B Pd1 Pd2 165.32(5) . . y
P1C Pd1 Ag1 96.30(5) . . ?
S3 Pd1 Ag1 74.95(6) . . ?
P1B Pd1 Ag1 93.35(5) . . ?
Pd2 Pd1 Ag1 84.75(3) . . ?
P2C Pd2 S3 149.35(7) . . y
P2C Pd2 P2B 103.97(7) . . y
S3 Pd2 P2B 106.36(7) . . y
P2C Pd2 Pd1 93.38(6) . . y
S3 Pd2 Pd1 55.98(5) . . y
P2B Pd2 Pd1 159.87(6) . . y
P2C Pd2 Ag2 122.68(6) . . ?
S3 Pd2 Ag2 69.21(6) . . ?
P2B Pd2 Ag2 77.19(5) . . ?
Pd1 Pd2 Ag2 102.09(3) . . ?
P1A Ag1 S4 167.17(7) . . y
P1A Ag1 O1D 89.7(6) . . y
S4 Ag1 O1D 91.1(6) . . y
P1A Ag1 O1A 101.4(3) . . y
S4 Ag1 O1A 84.4(3) . . y
P1A Ag1 Pd1 87.18(6) . . ?
S4 Ag1 Pd1 98.39(5) . . ?
O1D Ag1 Pd1 150.3(13) . . ?
O1A Ag1 Pd1 127.6(3) . . y
P1A Ag1 Ag2 141.84(6) . . y
S4 Ag1 Ag2 49.85(5) . . y
O1D Ag1 Ag2 71.9(8) . . y
O1A Ag1 Ag2 50.1(3) . . y
Pd1 Ag1 Ag2 92.94(3) . . ?
P2A Ag2 O1F 102.5(8) . . y
P2A Ag2 S4 154.28(7) . . y
O1F Ag2 S4 99.0(7) . . y
P2A Ag2 O1A 118.2(3) . . y
S4 Ag2 O1A 87.4(3) . . y
P2A Ag2 Pd2 92.13(6) . . ?
O1F Ag2 Pd2 156.9(10) . . ?
S4 Ag2 Pd2 72.53(5) . . ?
O1A Ag2 Pd2 124.8(3) . . ?
P2A Ag2 Ag1 148.26(6) . . y
O1F Ag2 Ag1 85.0(10) . . y
S4 Ag2 Ag1 47.43(5) . . y
O1A Ag2 Ag1 56.3(3) . . y
Pd2 Ag2 Ag1 73.39(3) . . ?
C21 P1A C11 104.9(4) . . ?
C21 P1A C1A 101.5(4) . . ?
C11 P1A C1A 106.7(4) . . ?
C21 P1A Ag1 113.1(3) . . ?
C11 P1A Ag1 115.0(3) . . ?
C1A P1A Ag1 114.3(2) . . ?
C121 P2A C111 103.0(4) . . ?
C121 P2A C2A 102.9(4) . . ?
C111 P2A C2A 106.5(4) . . ?
C121 P2A Ag2 118.6(3) . . ?
C111 P2A Ag2 115.1(3) . . ?
C2A P2A Ag2 109.6(2) . . ?
C1A P1B C31 107.0(3) . . ?
C1A P1B C41 101.2(4) . . ?
C31 P1B C41 101.7(4) . . ?
C1A P1B Pd1 110.5(2) . . ?
C31 P1B Pd1 113.9(2) . . ?
C41 P1B Pd1 121.0(3) . . ?
C91 P2B C101 105.4(4) . . ?
C91 P2B C2A 102.8(4) . . ?
C101 P2B C2A 103.4(4) . . ?
C91 P2B Pd2 111.2(3) . . ?
C101 P2B Pd2 119.8(3) . . ?
C2A P2B Pd2 112.6(2) . . ?
C61 P1C C1C 103.4(3) . . ?
C61 P1C C51 104.4(3) . . ?
C1C P1C C51 102.2(3) . . ?
C61 P1C Pd1 116.5(3) . . ?
C1C P1C Pd1 113.2(2) . . ?
C51 P1C Pd1 115.5(2) . . ?
C81 P2C C71 105.0(3) . . ?
C81 P2C C1C 100.4(3) . . ?
C71 P2C C1C 106.1(3) . . ?
C81 P2C Pd2 123.3(2) . . ?
C71 P2C Pd2 109.7(2) . . ?
C1C P2C Pd2 110.9(2) . . ?
P2B C2A P2A 112.3(4) . . ?
P2B C2A H2AA 109.2(3) . . ?
P2A C2A H2AA 109.2(3) . . ?
P2B C2A H2AB 109.2(2) . . ?
P2A C2A H2AB 109.2(2) . . ?
H2AA C2A H2AB 107.9 . . ?
P1C C1C P2C 109.6(4) . . ?
P1C C1C H1CA 109.8(2) . . ?
P2C C1C H1CA 109.8(2) . . ?
P1C C1C H1CB 109.8(2) . . ?
P2C C1C H1CB 109.8(2) . . ?
H1CA C1C H1CB 108.2 . . ?
P1B C1A P1A 115.9(4) . . ?
P1B C1A H1AA 108.3(2) . . ?
P1A C1A H1AA 108.3(2) . . ?
P1B C1A H1AB 108.3(2) . . ?
P1A C1A H1AB 108.3(2) . . ?
H1AA C1A H1AB 107.4 . . ?
C311 S3 Pd2 115.3(3) . . ?
C311 S3 Pd1 119.9(3) . . ?
Pd2 S3 Pd1 69.27(6) . . ?
F312 C312 C311 118.8(11) . . ?
F312 C312 C313 119.4(13) . . ?
C311 C312 C313 121.8(15) . . ?
C314 C313 F313 125.7(18) . . ?
C314 C313 C312 118.8(16) . . ?
F313 C313 C312 115.5(18) . . ?
C315 C314 C313 120.1(16) . . ?
C315 C314 F314 122.5(23) . . ?
C313 C314 F314 117.4(24) . . ?
C314 C315 F315 117.2(15) . . ?
C314 C315 C316 124.1(19) . . ?
F315 C315 C316 118.6(18) . . ?
F316 C316 C315 121.4(14) . . ?
F316 C316 C311 119.6(8) . . ?
C315 C316 C311 118.9(15) . . ?
C312 C311 C316 116.3(11) . . ?
C312 C311 S3 120.8(10) . . ?
C316 C311 S3 123.0(8) . . ?
C411 S4 Ag1 102.1(3) . . ?
C411 S4 Ag2 103.6(3) . . ?
Ag1 S4 Ag2 82.72(7) . . y
C412 C411 C416 115.2(7) . . ?
C412 C411 S4 122.6(6) . . ?
C416 C411 S4 122.2(6) . . ?
F412 C412 C413 117.7(7) . . ?
F412 C412 C411 119.8(7) . . ?
C413 C412 C411 122.5(8) . . ?
C414 C413 F413 121.1(7) . . ?
C414 C413 C412 120.2(8) . . ?
F413 C413 C412 118.7(8) . . ?
C413 C414 C415 120.7(8) . . ?
C413 C414 F414 120.3(8) . . ?
C415 C414 F414 119.0(9) . . ?
F415 C415 C414 122.1(9) . . ?
F415 C415 C416 118.1(9) . . ?
C414 C415 C416 119.9(9) . . ?
F416 C416 C411 119.4(8) . . ?
F416 C416 C415 119.3(9) . . ?
C411 C416 C415 121.3(8) . . ?
O1F S1 O1D 103.6(23) . . ?
O1F S1 O1E 115.1(27) . . ?
O1D S1 O1E 111.7(28) . . ?
O1C S1 O1B 120.3(12) . . ?
O1C S1 O1A 118.3(9) . . ?
O1B S1 O1A 110.7(11) . . ?
O1C S1 C1 99.3(9) . . ?
O1F S1 C1 114.6(14) . . ?
O1D S1 C1 104.0(15) . . ?
O1E S1 C1 107.3(15) . . ?
O1B S1 C1 104.2(10) . . ?
O1A S1 C1 99.5(7) . . ?
S1 O1A Ag2 124.5(8) . . ?
S1 O1A Ag1 128.8(8) . . ?
Ag2 O1A Ag1 73.5(3) . . y
F1A C1 F1B 107.6(29) . . ?
F1A C1 F1C 97.6(25) . . ?
F1B C1 F1C 104.6(28) . . ?
F1E C1 F1F 129.1(45) . . ?
F1E C1 F1D 102.8(37) . . ?
F1F C1 F1D 93.8(26) . . ?
F1A C1 S1 116.1(23) . . ?
F1B C1 S1 116.1(18) . . ?
F1E C1 S1 107.3(28) . . ?
F1C C1 S1 112.7(14) . . ?
F1F C1 S1 112.3(18) . . ?
F1D C1 S1 108.5(21) . . ?
S1 O1D Ag1 145.4(21) . . ?
S1 O1F Ag2 133.7(28) . . ?
O2D S2 O2F 119.8(17) . . ?
O2C S2 O2B 115.3(11) . . ?
O2D S2 O2E 113.6(16) . . ?
O2F S2 O2E 109.6(15) . . ?
O2C S2 O2A 113.3(12) . . ?
O2B S2 O2A 105.4(10) . . ?
O2C S2 C2 108.4(9) . . ?
O2D S2 C2 108.9(13) . . ?
O2F S2 C2 101.5(18) . . ?
O2B S2 C2 107.0(12) . . ?
O2E S2 C2 101.0(15) . . ?
O2A S2 C2 106.9(9) . . ?
F2C C2 F2A 104.0(15) . . ?
F2C C2 F2B 100.8(15) . . ?
F2A C2 F2B 98.0(17) . . ?
F2E C2 F2F 98.8(21) . . ?
F2E C2 F2D 97.1(21) . . ?
F2F C2 F2D 94.0(21) . . ?
F2C C2 S2 110.8(18) . . ?
F2E C2 S2 130.7(27) . . ?
F2A C2 S2 119.5(13) . . ?
F2B C2 S2 120.9(16) . . ?
F2F C2 S2 125.3(31) . . ?
F2D C2 S2 100.2(20) . . ?
C16 C11 C12 117.3(8) . . ?
C16 C11 P1A 121.9(7) . . ?
C12 C11 P1A 120.8(7) . . ?
C13 C12 C11 119.1(9) . . ?
C13 C12 H12 120.4(6) . . ?
C11 C12 H12 120.4(5) . . ?
C14 C13 C12 120.9(10) . . ?
C14 C13 H13 119.6(6) . . ?
C12 C13 H13 119.6(6) . . ?
C15 C14 C13 120.5(10) . . ?
C15 C14 H14 119.7(7) . . ?
C13 C14 H14 119.7(6) . . ?
C14 C15 C16 118.5(10) . . ?
C14 C15 H15 120.8(7) . . ?
C16 C15 H15 120.8(6) . . ?
C11 C16 C15 123.5(9) . . ?
C11 C16 H16 118.2(5) . . ?
C15 C16 H16 118.2(6) . . ?
C22 C21 C26 118.8(8) . . ?
C22 C21 P1A 125.6(6) . . ?
C26 C21 P1A 115.5(7) . . ?
C21 C22 C23 123.0(10) . . ?
C21 C22 H22 118.5(5) . . ?
C23 C22 H22 118.5(7) . . ?
C24 C23 C22 116.7(12) . . ?
C24 C23 H23 121.6(8) . . ?
C22 C23 H23 121.6(7) . . ?
C25 C24 C23 121.8(11) . . ?
C25 C24 H24 119.1(7) . . ?
C23 C24 H24 119.1(8) . . ?
C24 C25 C26 120.3(11) . . ?
C24 C25 H25 119.8(7) . . ?
C26 C25 H25 119.8(7) . . ?
C21 C26 C25 119.0(11) . . ?
C21 C26 H26 120.5(6) . . ?
C25 C26 H26 120.5(8) . . ?
C32 C31 C36 118.0(8) . . ?
C32 C31 P1B 125.2(6) . . ?
C36 C31 P1B 116.8(7) . . ?
C31 C32 C33 120.9(9) . . ?
C31 C32 H32 119.6(5) . . ?
C33 C32 H32 119.6(6) . . ?
C34 C33 C32 121.0(10) . . ?
C34 C33 H33 119.5(7) . . ?
C32 C33 H33 119.5(6) . . ?
C33 C34 C35 119.1(10) . . ?
C33 C34 H34 120.4(7) . . ?
C35 C34 H34 120.4(6) . . ?
C36 C35 C34 119.3(10) . . ?
C36 C35 H35 120.4(7) . . ?
C34 C35 H35 120.4(6) . . ?
C35 C36 C31 121.7(10) . . ?
C35 C36 H36 119.1(7) . . ?
C31 C36 H36 119.1(6) . . ?
C46 C41 C42 117.9(8) . . ?
C46 C41 P1B 117.1(7) . . ?
C42 C41 P1B 125.0(7) . . ?
C43 C42 C41 123.1(9) . . ?
C43 C42 H42 118.5(7) . . ?
C41 C42 H42 118.5(5) . . ?
C44 C43 C42 118.2(10) . . ?
C44 C43 H43 120.9(7) . . ?
C42 C43 H43 120.9(7) . . ?
C43 C44 C45 120.7(10) . . ?
C43 C44 H44 119.6(7) . . ?
C45 C44 H44 119.6(7) . . ?
C44 C45 C46 119.9(11) . . ?
C44 C45 H45 120.1(7) . . ?
C46 C45 H45 120.1(7) . . ?
C41 C46 C45 120.3(10) . . ?
C41 C46 H46 119.8(6) . . ?
C45 C46 H46 119.8(7) . . ?
C52 C51 C56 119.1(7) . . ?
C52 C51 P1C 121.4(6) . . ?
C56 C51 P1C 119.2(6) . . ?
C51 C52 C53 120.0(8) . . ?
C51 C52 H52 120.0(4) . . ?
C53 C52 H52 120.0(6) . . ?
C54 C53 C52 120.5(8) . . ?
C54 C53 H53 119.7(5) . . ?
C52 C53 H53 119.7(6) . . ?
C53 C54 C55 119.9(8) . . ?
C53 C54 H54 120.0(5) . . ?
C55 C54 H54 120.0(5) . . ?
C54 C55 C56 119.5(9) . . ?
C54 C55 H55 120.2(5) . . ?
C56 C55 H55 120.2(6) . . ?
C51 C56 C55 120.9(8) . . ?
C51 C56 H56 119.5(4) . . ?
C55 C56 H56 119.5(6) . . ?
C66 C61 C62 120.9(7) . . ?
C66 C61 P1C 119.3(6) . . ?
C62 C61 P1C 119.8(6) . . ?
C63 C62 C61 120.7(8) . . ?
C63 C62 H62 119.6(5) . . ?
C61 C62 H62 119.6(4) . . ?
C64 C63 C62 118.8(9) . . ?
C64 C63 H63 120.6(6) . . ?
C62 C63 H63 120.6(5) . . ?
C63 C64 C65 121.7(8) . . ?
C63 C64 H64 119.1(6) . . ?
C65 C64 H64 119.1(5) . . ?
C64 C65 C66 120.0(8) . . ?
C64 C65 H65 120.0(5) . . ?
C66 C65 H65 120.0(5) . . ?
C61 C66 C65 117.9(8) . . ?
C61 C66 H66 121.1(5) . . ?
C65 C66 H66 121.1(5) . . ?
C72 C71 C76 122.0(7) . . ?
C72 C71 P2C 118.2(6) . . ?
C76 C71 P2C 119.7(6) . . ?
C71 C72 C73 119.5(8) . . ?
C71 C72 H72 120.3(4) . . ?
C73 C72 H72 120.3(5) . . ?
C74 C73 C72 119.5(9) . . ?
C74 C73 H73 120.3(6) . . ?
C72 C73 H73 120.3(5) . . ?
C73 C74 C75 121.6(9) . . ?
C73 C74 H74 119.2(6) . . ?
C75 C74 H74 119.2(5) . . ?
C74 C75 C76 120.7(9) . . ?
C74 C75 H75 119.6(5) . . ?
C76 C75 H75 119.6(6) . . ?
C71 C76 C75 116.7(8) . . ?
C71 C76 H76 121.7(5) . . ?
C75 C76 H76 121.7(6) . . ?
C82 C81 C86 118.6(8) . . ?
C82 C81 P2C 121.1(7) . . ?
C86 C81 P2C 120.3(6) . . ?
C83 C82 C81 120.1(9) . . ?
C83 C82 H82 120.0(6) . . ?
C81 C82 H82 120.0(5) . . ?
C82 C83 C84 121.8(9) . . ?
C82 C83 H83 119.1(6) . . ?
C84 C83 H83 119.1(6) . . ?
C85 C84 C83 118.8(9) . . ?
C85 C84 H84 120.6(7) . . ?
C83 C84 H84 120.6(6) . . ?
C84 C85 C86 121.5(11) . . ?
C84 C85 H85 119.3(7) . . ?
C86 C85 H85 119.3(7) . . ?
C81 C86 C85 119.2(10) . . ?
C81 C86 H86 120.4(5) . . ?
C85 C86 H86 120.4(7) . . ?
C96 C91 C92 120.4(8) . . ?
C96 C91 P2B 119.0(7) . . ?
C92 C91 P2B 120.3(7) . . ?
C91 C92 C93 117.0(11) . . ?
C91 C92 H92 121.5(5) . . ?
C93 C92 H92 121.5(8) . . ?
C94 C93 C92 122.4(13) . . ?
C94 C93 H93 118.8(8) . . ?
C92 C93 H93 118.8(8) . . ?
C93 C94 C95 119.4(11) . . ?
C93 C94 H94 120.3(8) . . ?
C95 C94 H94 120.3(7) . . ?
C94 C95 C96 120.2(11) . . ?
C94 C95 H95 119.9(7) . . ?
C96 C95 H95 119.9(7) . . ?
C91 C96 C95 120.6(10) . . ?
C91 C96 H96 119.7(5) . . ?
C95 C96 H96 119.7(7) . . ?
C106 C101 C102 119.9(8) . . ?
C106 C101 P2B 121.1(7) . . ?
C102 C101 P2B 119.0(6) . . ?
C103 C102 C101 120.6(8) . . ?
C103 C102 H102 119.7(5) . . ?
C101 C102 H102 119.7(4) . . ?
C104 C103 C102 121.1(10) . . ?
C104 C103 H103 119.4(7) . . ?
C102 C103 H103 119.4(5) . . ?
C103 C104 C105 119.1(10) . . ?
C103 C104 H104 120.4(7) . . ?
C105 C104 H104 120.4(6) . . ?
C104 C105 C106 121.8(9) . . ?
C104 C105 H105 119.1(6) . . ?
C106 C105 H105 119.1(6) . . ?
C101 C106 C105 117.4(9) . . ?
C101 C106 H106 121.3(5) . . ?
C105 C106 H106 121.3(6) . . ?
C116 C111 C112 119.1(9) . . ?
C116 C111 P2A 118.5(7) . . ?
C112 C111 P2A 122.3(7) . . ?
C113 C112 C111 121.7(10) . . ?
C113 C112 H112 119.2(7) . . ?
C111 C112 H112 119.2(6) . . ?
C114 C113 C112 118.7(12) . . ?
C114 C113 H113 120.7(8) . . ?
C112 C113 H113 120.7(7) . . ?
C113 C114 C115 121.2(12) . . ?
C113 C114 H114 119.4(8) . . ?
C115 C114 H114 119.4(8) . . ?
C114 C115 C116 120.7(12) . . ?
C114 C115 H115 119.6(8) . . ?
C116 C115 H115 119.6(8) . . ?
C111 C116 C115 118.6(12) . . ?
C111 C116 H116 120.7(6) . . ?
C115 C116 H116 120.7(8) . . ?
C122 C121 C126 118.8(10) . . ?
C122 C121 P2A 124.2(8) . . ?
C126 C121 P2A 117.0(8) . . ?
C121 C122 C123 120.8(13) . . ?
C121 C122 H122 119.6(6) . . ?
C123 C122 H122 119.6(9) . . ?
C124 C123 C122 119.0(15) . . ?
C124 C123 H123 120.5(10) . . ?
C122 C123 H123 120.5(9) . . ?
C123 C124 C125 121.5(16) . . ?
C123 C124 H124 119.2(10) . . ?
C125 C124 H124 119.2(11) . . ?
C124 C125 C126 119.8(16) . . ?
C124 C125 H125 120.1(11) . . ?
C126 C125 H125 120.1(10) . . ?
C121 C126 C125 120.0(14) . . ?
C121 C126 H126 120.0(7) . . ?
C125 C126 H126 120.0(10) . . ?
Cl4A C4 Cl4 88.3(22) . . ?
Cl4A C4 Cl4B 117.9(40) . . ?
Cl4 C4 Cl4B 91.5(28) . . ?
C4 Cl4 Cl4A 45.3(13) . . ?
C4 Cl4 Cl4B 48.2(23) . . ?
Cl4A Cl4 Cl4B 77.2(15) . . ?
C4 Cl4A Cl4 46.4(13) . . ?
C4 Cl4B Cl4 40.4(12) . . ?
Cl5 C5 Cl5A 127.0(34) . . ?
Cl5 C5 Cl5B 95.9(26) . . ?
Cl5A C5 Cl5B 127.8(38) . . ?
C5 Cl5 Cl5B 44.6(15) . . ?
C5 Cl5B Cl5 39.5(14) . . ?

loop_
_geom_bond_atom_site_label_1
_geom_bond_atom_site_label_2
_geom_bond_distance
_geom_bond_site_symmetry_2
_geom_bond_publ_flag
Pd1 P1C 2.283(2) . y
Pd1 S3 2.351(2) . y
Pd1 P1B 2.359(2) . y
Pd1 Pd2 2.6526(11) . y
Pd1 Ag1 3.0903(12) . y
Pd2 P2C 2.303(2) . y
Pd2 S3 2.316(2) . y
Pd2 P2B 2.350(2) . y
Pd2 Ag2 3.2454(12) . y
Ag1 P1A 2.368(2) . y
Ag1 S4 2.416(2) . y
Ag1 O1D 2.64(3) . y
Ag1 O1A 2.825(14) . y
Ag1 Ag2 3.2549(14) . y
Ag2 P2A 2.409(2) . y
Ag2 O1F 2.49(3) . y
Ag2 S4 2.508(2) . y
Ag2 O1A 2.605(12) . y
P1A C21 1.810(8) . ?
P1A C11 1.823(9) . ?
P1A C1A 1.845(7) . ?
P2A C121 1.825(9) . ?
P2A C111 1.826(8) . ?
P2A C2A 1.836(7) . ?
P1B C1A 1.830(7) . ?
P1B C31 1.830(8) . ?
P1B C41 1.844(8) . ?
P2B C91 1.821(8) . ?
P2B C101 1.828(8) . ?
P2B C2A 1.834(8) . ?
P1C C61 1.824(7) . ?
P1C C1C 1.831(7) . ?
P1C C51 1.834(7) . ?
P2C C81 1.836(8) . ?
P2C C71 1.837(7) . ?
P2C C1C 1.841(6) . ?
C2A H2AA 0.97 . ?
C2A H2AB 0.97 . ?
C1C H1CA 0.97 . ?
C1C H1CB 0.97 . ?
C1A H1AA 0.97 . ?
C1A H1AB 0.97 . ?
S3 C311 1.791(10) . ?
C312 F312 1.333(15) . ?
C312 C311 1.358(15) . ?
C312 C313 1.42(2) . ?
C313 C314 1.32(3) . ?
C313 F313 1.38(2) . ?
C314 C315 1.31(3) . ?
C314 F314 1.37(2) . ?
C315 F315 1.35(2) . ?
C315 C316 1.36(2) . ?
C316 F316 1.316(13) . ?
C316 C311 1.403(15) . ?
S4 C411 1.762(7) . ?
C411 C412 1.391(10) . ?
C411 C416 1.395(12) . ?
C412 F412 1.344(9) . ?
C412 C413 1.376(11) . ?
C413 C414 1.340(12) . ?
C413 F413 1.351(9) . ?
C414 C415 1.343(13) . ?
C414 F414 1.360(10) . ?
C415 F415 1.342(11) . ?
C415 C416 1.404(13) . ?
C416 F416 1.344(10) . ?
S1 O1C 1.354(12) . ?
S1 O1F 1.41(2) . ?
S1 O1D 1.41(3) . ?
S1 O1E 1.43(3) . ?
S1 O1B 1.43(2) . ?
S1 O1A 1.431(11) . ?
S1 C1 1.780(14) . ?
C1 F1A 1.20(3) . ?
C1 F1B 1.21(3) . ?
C1 F1E 1.31(4) . ?
C1 F1C 1.32(3) . ?
C1 F1F 1.37(4) . ?
C1 F1D 1.41(4) . ?
S2 O2C 1.334(11) . ?
S2 O2D 1.35(2) . ?
S2 O2F 1.38(2) . ?
S2 O2B 1.423(13) . ?
S2 O2E 1.44(2) . ?
S2 O2A 1.468(12) . ?
S2 C2 1.55(2) . ?
C2 F2C 1.37(2) . ?
C2 F2E 1.37(2) . ?
C2 F2A 1.38(2) . ?
C2 F2B 1.40(2) . ?
C2 F2F 1.40(2) . ?
C2 F2D 1.47(2) . ?
C11 C16 1.366(12) . ?
C11 C12 1.418(11) . ?
C12 C13 1.382(13) . ?
C12 H12 0.93 . ?
C13 C14 1.372(15) . ?
C13 H13 0.93 . ?
C14 C15 1.367(14) . ?
C14 H14 0.93 . ?
C15 C16 1.370(13) . ?
C15 H15 0.93 . ?
C16 H16 0.93 . ?
C21 C22 1.340(12) . ?
C21 C26 1.387(12) . ?
C22 C23 1.403(13) . ?
C22 H22 0.93 . ?
C23 C24 1.36(2) . ?
C23 H23 0.93 . ?
C24 C25 1.35(2) . ?
C24 H24 0.93 . ?
C25 C26 1.39(2) . ?
C25 H25 0.93 . ?
C26 H26 0.93 . ?
C31 C32 1.362(11) . ?
C31 C36 1.385(12) . ?
C32 C33 1.379(13) . ?
C32 H32 0.93 . ?
C33 C34 1.367(15) . ?
C33 H33 0.93 . ?
C34 C35 1.38(2) . ?
C34 H34 0.93 . ?
C35 C36 1.378(14) . ?
C35 H35 0.93 . ?
C36 H36 0.93 . ?
C41 C46 1.359(12) . ?
C41 C42 1.376(12) . ?
C42 C43 1.369(12) . ?
C42 H42 0.93 . ?
C43 C44 1.36(2) . ?
C43 H43 0.93 . ?
C44 C45 1.37(2) . ?
C44 H44 0.93 . ?
C45 C46 1.392(14) . ?
C45 H45 0.93 . ?
C46 H46 0.93 . ?
C51 C52 1.382(11) . ?
C51 C56 1.388(10) . ?
C52 C53 1.395(11) . ?
C52 H52 0.93 . ?
C53 C54 1.379(13) . ?
C53 H53 0.93 . ?
C54 C55 1.381(13) . ?
C54 H54 0.93 . ?
C55 C56 1.392(11) . ?
C55 H55 0.93 . ?
C56 H56 0.93 . ?
C61 C66 1.380(11) . ?
C61 C62 1.393(11) . ?
C62 C63 1.383(11) . ?
C62 H62 0.93 . ?
C63 C64 1.361(13) . ?
C63 H63 0.93 . ?
C64 C65 1.383(13) . ?
C64 H64 0.93 . ?
C65 C66 1.416(12) . ?
C65 H65 0.93 . ?
C66 H66 0.93 . ?
C71 C72 1.379(11) . ?
C71 C76 1.401(11) . ?
C72 C73 1.391(11) . ?
C72 H72 0.93 . ?
C73 C74 1.364(13) . ?
C73 H73 0.93 . ?
C74 C75 1.367(13) . ?
C74 H74 0.93 . ?
C75 C76 1.412(12) . ?
C75 H75 0.93 . ?
C76 H76 0.93 . ?
C81 C82 1.389(11) . ?
C81 C86 1.392(12) . ?
C82 C83 1.363(13) . ?
C82 H82 0.93 . ?
C83 C84 1.372(15) . ?
C83 H83 0.93 . ?
C84 C85 1.35(2) . ?
C84 H84 0.93 . ?
C85 C86 1.398(13) . ?
C85 H85 0.93 . ?
C86 H86 0.93 . ?
C91 C96 1.376(12) . ?
C91 C92 1.390(13) . ?
C92 C93 1.417(14) . ?
C92 H92 0.93 . ?
C93 C94 1.36(2) . ?
C93 H93 0.93 . ?
C94 C95 1.36(2) . ?
C94 H94 0.93 . ?
C95 C96 1.391(12) . ?
C95 H95 0.93 . ?
C96 H96 0.93 . ?
C101 C106 1.382(11) . ?
C101 C102 1.387(11) . ?
C102 C103 1.358(12) . ?
C102 H102 0.93 . ?
C103 C104 1.344(14) . ?
C103 H103 0.93 . ?
C104 C105 1.38(2) . ?
C104 H104 0.93 . ?
C105 C106 1.398(14) . ?
C105 H105 0.93 . ?
C106 H106 0.93 . ?
C111 C116 1.352(13) . ?
C111 C112 1.386(12) . ?
C112 C113 1.384(13) . ?
C112 H112 0.93 . ?
C113 C114 1.33(2) . ?
C113 H113 0.93 . ?
C114 C115 1.36(2) . ?
C114 H114 0.93 . ?
C115 C116 1.41(2) . ?
C115 H115 0.93 . ?
C116 H116 0.93 . ?
C121 C122 1.375(13) . ?
C121 C126 1.377(14) . ?
C122 C123 1.38(2) . ?
C122 H122 0.93 . ?
C123 C124 1.35(2) . ?
C123 H123 0.93 . ?
C124 C125 1.36(2) . ?
C124 H124 0.93 . ?
C125 C126 1.38(2) . ?
C125 H125 0.93 . ?
C126 H126 0.93 . ?
C4 Cl4A 1.56(3) . ?
C4 Cl4 1.59(3) . ?
C4 Cl4B 1.83(6) . ?
Cl4 Cl4A 2.19(3) . ?
Cl4 Cl4B 2.45(4) . ?
C5 Cl5 1.39(3) . ?
C5 Cl5A 1.46(3) . ?
C5 Cl5B 1.54(3) . ?
Cl5 Cl5B 2.18(4) . ?

loop_
_geom_torsion_atom_site_label_1
_geom_torsion_atom_site_label_2
_geom_torsion_atom_site_label_3
_geom_torsion_atom_site_label_4
_geom_torsion
_geom_torsion_site_symmetry_1
_geom_torsion_site_symmetry_2
_geom_torsion_site_symmetry_3
_geom_torsion_site_symmetry_4
_geom_torsion_publ_flag
P1B Pd1 Pd2 P2B -23.5(3) . . . . y
